data_7224674
loop_
_publ_author_name
'Arda, M.'
'Ozturk, I. I.'
'Banti, C. N.'
'Kourkoumelis, N.'
'Manoli, M.'
'Tasiopoulos, A. J.'
'Hadjikakou, S. K.'

_publ_section_title
;
 Novel bismuth compounds: synthesis, characterization and biological
 activity against human adenocarcinoma cells
;
_journal_issue 35
_journal_name_full 'RSC Adv.'
_journal_page_first 29026
_journal_paper_doi 10.1039/C6RA01181K
_journal_volume 6
_journal_year 2016
_chemical_formula_moiety 'C20 H40 Bi2 I2 N4 S8'
_chemical_formula_sum 'C20 H40 Bi2 I2 N4 S8'
_chemical_formula_weight 1264.80
_chemical_name_systematic
; 
 ? 
;
_space_group_IT_number 2
_symmetry_cell_setting triclinic
_symmetry_space_group_name_Hall '-P 1'
_symmetry_space_group_name_H-M 'P -1'
_atom_sites_solution_hydrogens geom
_atom_sites_solution_primary direct
_atom_sites_solution_secondary difmap
_audit_creation_method SHELXL-97
_audit_update_record
;
2016-01-03 deposited with the CCDC.
2016-03-07 downloaded from the CCDC.
;
_cell_angle_alpha 93.566(3)
_cell_angle_beta 98.144(3)
_cell_angle_gamma 96.906(3)
_cell_formula_units_Z 2
_cell_length_a 9.4033(3)
_cell_length_b 11.2321(4)
_cell_length_c 17.6307(6)
_cell_measurement_reflns_used 7599
_cell_measurement_temperature 100.05(10)
_cell_measurement_theta_max 28.6730
_cell_measurement_theta_min 4.1230
_cell_volume 1824.02(11)
_computing_structure_refinement 'SHELXL-97 (Sheldrick, 1997)'
_computing_structure_solution 'SHELXS-97 (Sheldrick, 1990)'
_diffrn_ambient_temperature 100(2)
_diffrn_detector_area_resol_mean 10.4223
_diffrn_measured_fraction_theta_full 0.998
_diffrn_measured_fraction_theta_max 0.998
_diffrn_measurement_device_type 'SuperNova, Dual, Cu at zero, Atlas'
_diffrn_measurement_method '\w scans'
_diffrn_radiation_monochromator mirror
_diffrn_radiation_source 'SuperNova (Mo) X-ray Source'
_diffrn_radiation_type MoK\a
_diffrn_radiation_wavelength 0.71073
_diffrn_reflns_av_R_equivalents 0.0328
_diffrn_reflns_av_sigmaI/netI 0.0439
_diffrn_reflns_limit_h_max 10
_diffrn_reflns_limit_h_min -11
_diffrn_reflns_limit_k_max 13
_diffrn_reflns_limit_k_min -12
_diffrn_reflns_limit_l_max 20
_diffrn_reflns_limit_l_min -20
_diffrn_reflns_number 12422
_diffrn_reflns_theta_full 25.00
_diffrn_reflns_theta_max 25.00
_diffrn_reflns_theta_min 3.05
_exptl_absorpt_coefficient_mu 11.804
_exptl_absorpt_correction_T_max 1.00000
_exptl_absorpt_correction_T_min 0.51702
_exptl_absorpt_correction_type multi-scan
_exptl_absorpt_process_details 'Empirical absorption correction (CrysAlis RED, Oxford Diffraction)'
_exptl_crystal_colour yellow
_exptl_crystal_density_diffrn 2.303
_exptl_crystal_density_method 'not measured'
_exptl_crystal_description rectangles
_exptl_crystal_F_000 1176
_exptl_crystal_size_max 0.12
_exptl_crystal_size_mid 0.04
_exptl_crystal_size_min 0.02
_refine_diff_density_max 1.035
_refine_diff_density_min -1.544
_refine_diff_density_rms 0.296
_refine_ls_extinction_method none
_refine_ls_goodness_of_fit_ref 1.185
_refine_ls_hydrogen_treatment constr
_refine_ls_matrix_type full
_refine_ls_number_parameters 325
_refine_ls_number_reflns 6419
_refine_ls_number_restraints 0
_refine_ls_restrained_S_all 1.185
_refine_ls_R_factor_all 0.0295
_refine_ls_R_factor_gt 0.0240
_refine_ls_shift/su_max 0.002
_refine_ls_shift/su_mean 0.000
_refine_ls_structure_factor_coef Fsqd
_refine_ls_weighting_details 'calc w=1/[\s^2^(Fo^2^)+(0.0496P)^2^+2.0118P] where P=(Fo^2^+2Fc^2^)/3'
_refine_ls_weighting_scheme calc
_refine_ls_wR_factor_gt 0.0647
_refine_ls_wR_factor_ref 0.0980
_reflns_number_gt 5902
_reflns_number_total 6419
_reflns_threshold_expression >2sigma(I)
_cod_data_source_file c6ra01181k2.cif
_cod_data_source_block shelxl
_cod_depositor_comments
;
The following automatic conversions were performed:

'_symmetry_cell_setting' value 'Triclinic' changed to 'triclinic'
according to
/usr/data/users/saulius/crontab/automatic-downloads/rss-feeds/RSC/lib/dictionaries/cif_core.dic
dictionary named 'cif_core.dic' version 2.4.2 from 2011-04-26.

Automatic conversion script
Id: cif_fix_values 4268 2015-11-12 08:31:59Z antanas 
;
_cod_original_sg_symbol_H-M P-1
_cod_database_code 7224674

loop_
_symmetry_equiv_pos_as_xyz
'x, y, z'
'-x, -y, -z'

loop_
_atom_site_label
_atom_site_type_symbol
_atom_site_fract_x
_atom_site_fract_y
_atom_site_fract_z
_atom_site_U_iso_or_equiv
_atom_site_adp_type
_atom_site_occupancy
_atom_site_symmetry_multiplicity
_atom_site_calc_flag
_atom_site_refinement_flags
Bi1 Bi 0.09865(3) 0.18775(2) 0.544329(14) 0.01282(10) Uani 1 1 d .
Bi2 Bi 0.12594(3) 0.68052(2) 0.041387(14) 0.01254(10) Uani 1 1 d .
I1 I 0.19495(5) -0.07458(4) 0.58290(3) 0.01713(13) Uani 1 1 d .
I2 I -0.18886(5) 0.60316(4) -0.06256(3) 0.01939(13) Uani 1 1 d .
S7 S 0.31222(19) 0.76692(16) 0.16660(10) 0.0145(4) Uani 1 1 d .
S2 S 0.1340(2) 0.36859(16) 0.45497(10) 0.0163(4) Uani 1 1 d .
S1 S 0.3210(2) 0.17248(16) 0.46530(10) 0.0158(4) Uani 1 1 d .
S6 S 0.1602(2) 0.87874(16) -0.03100(10) 0.0176(4) Uani 1 1 d .
S5 S 0.3686(2) 0.69788(17) -0.03226(10) 0.0177(4) Uani 1 1 d .
S4 S -0.0037(2) 0.34992(17) 0.64820(10) 0.0173(4) Uani 1 1 d .
S8 S 0.0039(2) 0.81256(17) 0.14649(10) 0.0178(4) Uani 1 1 d .
S3 S 0.2984(2) 0.28800(16) 0.65826(10) 0.0154(4) Uani 1 1 d .
N2 N 0.2141(6) 0.4399(5) 0.7586(3) 0.0144(13) Uani 1 1 d .
N1 N 0.3755(7) 0.3693(5) 0.3927(3) 0.0155(13) Uani 1 1 d .
N4 N 0.2037(6) 0.9071(5) 0.2640(3) 0.0117(12) Uani 1 1 d .
C7 C 0.3647(8) 0.4574(6) 0.7995(4) 0.0148(15) Uani 1 1 d .
H7A H 0.4293 0.4386 0.7634 0.018 Uiso 1 1 calc R
H7B H 0.3907 0.5415 0.8180 0.018 Uiso 1 1 calc R
C14 C 0.3724(9) 1.0301(6) -0.1078(4) 0.0209(17) Uani 1 1 d .
H14A H 0.4583 1.0890 -0.1025 0.025 Uiso 1 1 calc R
H14B H 0.3075 1.0591 -0.0748 0.025 Uiso 1 1 calc R
C17 C 0.3490(8) 0.9271(6) 0.3109(4) 0.0154(15) Uani 1 1 d .
H17A H 0.3674 1.0094 0.3337 0.018 Uiso 1 1 calc R
H17B H 0.4213 0.9165 0.2777 0.018 Uiso 1 1 calc R
C11 C 0.3251(8) 0.8367(6) -0.0524(4) 0.0157(16) Uani 1 1 d .
N3 N 0.4135(7) 0.9147(5) -0.0834(3) 0.0175(14) Uani 1 1 d .
C8 C 0.3871(9) 0.3833(7) 0.8648(4) 0.0218(17) Uani 1 1 d .
H8A H 0.4865 0.3988 0.8887 0.033 Uiso 1 1 calc R
H8B H 0.3641 0.2997 0.8469 0.033 Uiso 1 1 calc R
H8C H 0.3255 0.4027 0.9015 0.033 Uiso 1 1 calc R
C10 C 0.1141(9) 0.6379(7) 0.7650(5) 0.0254(19) Uani 1 1 d .
H10A H 0.0477 0.6809 0.7888 0.038 Uiso 1 1 calc R
H10B H 0.0864 0.6315 0.7102 0.038 Uiso 1 1 calc R
H10C H 0.2102 0.6804 0.7780 0.038 Uiso 1 1 calc R
C18 C 0.3643(9) 0.8427(8) 0.3737(4) 0.0261(19) Uani 1 1 d .
H18A H 0.4602 0.8589 0.4024 0.039 Uiso 1 1 calc R
H18B H 0.3479 0.7611 0.3514 0.039 Uiso 1 1 calc R
H18C H 0.2945 0.8542 0.4074 0.039 Uiso 1 1 calc R
C19 C 0.0946(8) 0.9712(6) 0.2942(4) 0.0150(15) Uani 1 1 d .
H19A H 0.1138 0.9779 0.3499 0.018 Uiso 1 1 calc R
H19B H -0.0004 0.9254 0.2784 0.018 Uiso 1 1 calc R
C1 C 0.2866(8) 0.3101(6) 0.4331(4) 0.0143(15) Uani 1 1 d .
C16 C 0.1741(8) 0.8375(6) 0.1996(4) 0.0139(15) Uani 1 1 d .
C9 C 0.1109(8) 0.5097(7) 0.7940(4) 0.0165(16) Uani 1 1 d .
H9A H 0.1366 0.5162 0.8495 0.020 Uiso 1 1 calc R
H9B H 0.0135 0.4671 0.7811 0.020 Uiso 1 1 calc R
C2 C 0.5114(8) 0.3238(7) 0.3757(4) 0.0192(17) Uani 1 1 d .
H2A H 0.5286 0.3445 0.3249 0.023 Uiso 1 1 calc R
H2B H 0.4992 0.2368 0.3754 0.023 Uiso 1 1 calc R
C12 C 0.5553(9) 0.8872(7) -0.0985(4) 0.0261(19) Uani 1 1 d .
H12A H 0.5940 0.8385 -0.0590 0.031 Uiso 1 1 calc R
H12B H 0.6205 0.9618 -0.0948 0.031 Uiso 1 1 calc R
C4 C 0.3463(9) 0.4869(6) 0.3618(4) 0.0198(17) Uani 1 1 d .
H4A H 0.4366 0.5404 0.3665 0.024 Uiso 1 1 calc R
H4B H 0.2826 0.5242 0.3920 0.024 Uiso 1 1 calc R
C5 C 0.2770(8) 0.4694(7) 0.2785(4) 0.0207(17) Uani 1 1 d .
H5A H 0.2601 0.5459 0.2602 0.031 Uiso 1 1 calc R
H5B H 0.1865 0.4179 0.2739 0.031 Uiso 1 1 calc R
H5C H 0.3403 0.4332 0.2484 0.031 Uiso 1 1 calc R
C15 C 0.2982(9) 1.0172(7) -0.1908(4) 0.0243(18) Uani 1 1 d .
H15A H 0.2717 1.0935 -0.2052 0.037 Uiso 1 1 calc R
H15B H 0.2127 0.9594 -0.1961 0.037 Uiso 1 1 calc R
H15C H 0.3632 0.9905 -0.2237 0.037 Uiso 1 1 calc R
C13 C 0.5526(9) 0.8214(7) -0.1765(4) 0.0240(18) Uani 1 1 d .
H13A H 0.6489 0.8065 -0.1826 0.036 Uiso 1 1 calc R
H13B H 0.5166 0.8697 -0.2161 0.036 Uiso 1 1 calc R
H13C H 0.4906 0.7462 -0.1802 0.036 Uiso 1 1 calc R
C20 C 0.0946(8) 1.0973(7) 0.2655(4) 0.0201(17) Uani 1 1 d .
H20A H 0.0216 1.1365 0.2860 0.030 Uiso 1 1 calc R
H20B H 0.0746 1.0908 0.2104 0.030 Uiso 1 1 calc R
H20C H 0.1878 1.1434 0.2821 0.030 Uiso 1 1 calc R
C6 C 0.1725(8) 0.3669(6) 0.6956(4) 0.0140(15) Uani 1 1 d .
C3 C 0.6421(9) 0.3758(7) 0.4341(4) 0.030(2) Uani 1 1 d .
H3A H 0.7269 0.3449 0.4208 0.044 Uiso 1 1 calc R
H3B H 0.6268 0.3534 0.4843 0.044 Uiso 1 1 calc R
H3C H 0.6552 0.4619 0.4342 0.044 Uiso 1 1 calc R

loop_
_atom_site_aniso_label
_atom_site_aniso_U_11
_atom_site_aniso_U_22
_atom_site_aniso_U_33
_atom_site_aniso_U_23
_atom_site_aniso_U_13
_atom_site_aniso_U_12
Bi1 0.01535(17) 0.01143(15) 0.01070(15) -0.00025(11) 0.00110(11) -0.00066(11)
Bi2 0.01459(17) 0.01168(15) 0.01038(15) -0.00064(11) 0.00163(11) -0.00117(11)
I1 0.0185(3) 0.0152(2) 0.0171(2) 0.00178(19) 0.00139(19) 0.0013(2)
I2 0.0185(3) 0.0196(3) 0.0188(2) 0.0018(2) -0.00143(19) 0.0020(2)
S7 0.0134(9) 0.0174(9) 0.0127(8) -0.0019(7) 0.0027(7) 0.0022(7)
S2 0.0174(10) 0.0148(9) 0.0172(9) 0.0038(7) 0.0028(7) 0.0021(7)
S1 0.0219(10) 0.0136(9) 0.0122(8) 0.0012(7) 0.0026(7) 0.0034(7)
S6 0.0201(10) 0.0138(9) 0.0201(9) 0.0039(8) 0.0063(8) 0.0014(8)
S5 0.0208(10) 0.0191(9) 0.0146(9) 0.0024(8) 0.0041(7) 0.0055(8)
S4 0.0129(10) 0.0215(10) 0.0163(9) -0.0030(8) -0.0009(7) 0.0026(8)
S8 0.0131(10) 0.0253(10) 0.0140(9) -0.0017(8) -0.0001(7) 0.0030(8)
S3 0.0129(9) 0.0180(9) 0.0148(8) -0.0038(7) 0.0016(7) 0.0030(7)
N2 0.013(3) 0.017(3) 0.012(3) 0.000(3) 0.000(2) 0.003(3)
N1 0.021(4) 0.013(3) 0.011(3) -0.004(2) 0.000(2) 0.002(3)
N4 0.013(3) 0.012(3) 0.011(3) 0.001(2) 0.003(2) 0.002(2)
C7 0.013(4) 0.014(4) 0.018(4) -0.002(3) 0.003(3) 0.002(3)
C14 0.031(5) 0.014(4) 0.017(4) 0.003(3) 0.008(3) -0.002(3)
C17 0.012(4) 0.015(4) 0.018(4) -0.001(3) 0.003(3) 0.001(3)
C11 0.022(4) 0.014(4) 0.009(3) -0.003(3) 0.001(3) -0.005(3)
N3 0.020(4) 0.017(3) 0.014(3) 0.001(3) 0.003(3) -0.004(3)
C8 0.020(4) 0.026(4) 0.020(4) 0.003(3) 0.002(3) 0.009(3)
C10 0.022(5) 0.018(4) 0.036(5) -0.004(4) 0.004(4) 0.006(3)
C18 0.021(5) 0.037(5) 0.020(4) -0.001(4) 0.004(3) 0.006(4)
C19 0.011(4) 0.019(4) 0.015(4) -0.003(3) 0.004(3) 0.002(3)
C1 0.018(4) 0.013(4) 0.009(3) -0.005(3) 0.001(3) -0.005(3)
C16 0.016(4) 0.011(3) 0.014(3) 0.010(3) 0.000(3) 0.001(3)
C9 0.014(4) 0.021(4) 0.015(4) -0.005(3) 0.002(3) 0.005(3)
C2 0.022(4) 0.020(4) 0.015(4) 0.002(3) 0.004(3) 0.001(3)
C12 0.019(4) 0.029(5) 0.028(4) -0.006(4) 0.007(3) -0.005(4)
C4 0.029(5) 0.009(4) 0.022(4) 0.003(3) 0.006(3) 0.003(3)
C5 0.023(4) 0.019(4) 0.021(4) 0.008(3) 0.003(3) 0.007(3)
C15 0.020(4) 0.032(5) 0.023(4) 0.004(4) 0.002(3) 0.009(4)
C13 0.028(5) 0.022(4) 0.025(4) 0.001(3) 0.012(3) 0.003(3)
C20 0.014(4) 0.023(4) 0.023(4) -0.006(3) 0.005(3) 0.002(3)
C6 0.020(4) 0.009(3) 0.013(3) 0.004(3) 0.002(3) 0.000(3)
C3 0.031(5) 0.022(4) 0.032(5) -0.004(4) -0.006(4) 0.005(4)

loop_
_atom_type_symbol
_atom_type_description
_atom_type_scat_dispersion_real
_atom_type_scat_dispersion_imag
_atom_type_scat_source
C C 0.0033 0.0016 'International Tables Vol C Tables 4.2.6.8 and 6.1.1.4'
H H 0.0000 0.0000 'International Tables Vol C Tables 4.2.6.8 and 6.1.1.4'
N N 0.0061 0.0033 'International Tables Vol C Tables 4.2.6.8 and 6.1.1.4'
S S 0.1246 0.1234 'International Tables Vol C Tables 4.2.6.8 and 6.1.1.4'
I I -0.4742 1.8119 'International Tables Vol C Tables 4.2.6.8 and 6.1.1.4'
Bi Bi -4.1077 10.2566 'International Tables Vol C Tables 4.2.6.8 and 6.1.1.4'

loop_
_geom_angle_atom_site_label_1
_geom_angle_atom_site_label_2
_geom_angle_atom_site_label_3
_geom_angle
_geom_angle_site_symmetry_3
S3 Bi1 S2 94.69(6) .
S3 Bi1 S1 85.26(5) .
S2 Bi1 S1 67.60(6) .
S3 Bi1 S4 65.89(5) .
S2 Bi1 S4 87.72(5) .
S1 Bi1 S4 140.56(5) .
S3 Bi1 I1 88.84(4) .
S2 Bi1 I1 144.18(4) .
S1 Bi1 I1 77.24(4) .
S4 Bi1 I1 125.60(4) .
S3 Bi1 I1 170.62(4) 2_556
S2 Bi1 I1 87.40(4) 2_556
S1 Bi1 I1 103.96(4) 2_556
S4 Bi1 I1 105.13(4) 2_556
I1 Bi1 I1 94.815(14) 2_556
S6 Bi2 S7 94.98(6) .
S6 Bi2 S8 86.96(6) .
S7 Bi2 S8 66.59(5) .
S6 Bi2 S5 66.92(6) .
S7 Bi2 S5 84.78(5) .
S8 Bi2 S5 139.57(5) .
S6 Bi2 I2 89.93(4) .
S7 Bi2 I2 156.53(4) .
S8 Bi2 I2 90.84(4) .
S5 Bi2 I2 118.09(4) .
S6 Bi2 I2 149.68(4) 2_565
S7 Bi2 I2 93.16(4) 2_565
S8 Bi2 I2 122.94(4) 2_565
S5 Bi2 I2 84.86(4) 2_565
I2 Bi2 I2 94.081(14) 2_565
Bi1 I1 Bi1 85.184(13) 2_556
Bi2 I2 Bi2 85.919(14) 2_565
C16 S7 Bi2 88.5(2) .
C1 S2 Bi1 86.9(2) .
C1 S1 Bi1 86.1(2) .
C11 S6 Bi2 88.1(2) .
C11 S5 Bi2 84.9(2) .
C6 S4 Bi1 84.3(2) .
C16 S8 Bi2 86.1(2) .
C6 S3 Bi1 90.8(2) .
C6 N2 C7 122.6(6) .
C6 N2 C9 122.0(6) .
C7 N2 C9 115.4(5) .
C1 N1 C2 122.0(6) .
C1 N1 C4 121.8(6) .
C2 N1 C4 116.2(6) .
C16 N4 C19 122.2(6) .
C16 N4 C17 122.7(6) .
C19 N4 C17 115.1(5) .
C8 C7 N2 113.7(6) .
C8 C7 H7A 108.8 .
N2 C7 H7A 108.8 .
C8 C7 H7B 108.8 .
N2 C7 H7B 108.8 .
H7A C7 H7B 107.7 .
N3 C14 C15 111.1(6) .
N3 C14 H14A 109.4 .
C15 C14 H14A 109.4 .
N3 C14 H14B 109.4 .
C15 C14 H14B 109.4 .
H14A C14 H14B 108.0 .
N4 C17 C18 112.5(6) .
N4 C17 H17A 109.1 .
C18 C17 H17A 109.1 .
N4 C17 H17B 109.1 .
C18 C17 H17B 109.1 .
H17A C17 H17B 107.8 .
N3 C11 S5 121.6(6) .
N3 C11 S6 119.0(6) .
S5 C11 S6 119.4(4) .
C11 N3 C12 121.4(7) .
C11 N3 C14 122.5(7) .
C12 N3 C14 116.1(6) .
C7 C8 H8A 109.5 .
C7 C8 H8B 109.5 .
H8A C8 H8B 109.5 .
C7 C8 H8C 109.5 .
H8A C8 H8C 109.5 .
H8B C8 H8C 109.5 .
C9 C10 H10A 109.5 .
C9 C10 H10B 109.5 .
H10A C10 H10B 109.5 .
C9 C10 H10C 109.5 .
H10A C10 H10C 109.5 .
H10B C10 H10C 109.5 .
C17 C18 H18A 109.5 .
C17 C18 H18B 109.5 .
H18A C18 H18B 109.5 .
C17 C18 H18C 109.5 .
H18A C18 H18C 109.5 .
H18B C18 H18C 109.5 .
N4 C19 C20 111.6(5) .
N4 C19 H19A 109.3 .
C20 C19 H19A 109.3 .
N4 C19 H19B 109.3 .
C20 C19 H19B 109.3 .
H19A C19 H19B 108.0 .
N1 C1 S2 120.7(6) .
N1 C1 S1 120.5(6) .
S2 C1 S1 118.8(4) .
N4 C16 S8 122.3(6) .
N4 C16 S7 119.1(5) .
S8 C16 S7 118.6(4) .
N2 C9 C10 111.2(6) .
N2 C9 H9A 109.4 .
C10 C9 H9A 109.4 .
N2 C9 H9B 109.4 .
C10 C9 H9B 109.4 .
H9A C9 H9B 108.0 .
N1 C2 C3 112.2(6) .
N1 C2 H2A 109.2 .
C3 C2 H2A 109.2 .
N1 C2 H2B 109.2 .
C3 C2 H2B 109.2 .
H2A C2 H2B 107.9 .
N3 C12 C13 113.9(6) .
N3 C12 H12A 108.8 .
C13 C12 H12A 108.8 .
N3 C12 H12B 108.8 .
C13 C12 H12B 108.8 .
H12A C12 H12B 107.7 .
N1 C4 C5 111.3(6) .
N1 C4 H4A 109.4 .
C5 C4 H4A 109.4 .
N1 C4 H4B 109.4 .
C5 C4 H4B 109.4 .
H4A C4 H4B 108.0 .
C4 C5 H5A 109.5 .
C4 C5 H5B 109.5 .
H5A C5 H5B 109.5 .
C4 C5 H5C 109.5 .
H5A C5 H5C 109.5 .
H5B C5 H5C 109.5 .
C14 C15 H15A 109.5 .
C14 C15 H15B 109.5 .
H15A C15 H15B 109.5 .
C14 C15 H15C 109.5 .
H15A C15 H15C 109.5 .
H15B C15 H15C 109.5 .
C12 C13 H13A 109.5 .
C12 C13 H13B 109.5 .
H13A C13 H13B 109.5 .
C12 C13 H13C 109.5 .
H13A C13 H13C 109.5 .
H13B C13 H13C 109.5 .
C19 C20 H20A 109.5 .
C19 C20 H20B 109.5 .
H20A C20 H20B 109.5 .
C19 C20 H20C 109.5 .
H20A C20 H20C 109.5 .
H20B C20 H20C 109.5 .
N2 C6 S4 121.6(6) .
N2 C6 S3 119.3(6) .
S4 C6 S3 119.1(4) .
C2 C3 H3A 109.5 .
C2 C3 H3B 109.5 .
H3A C3 H3B 109.5 .
C2 C3 H3C 109.5 .
H3A C3 H3C 109.5 .
H3B C3 H3C 109.5 .

loop_
_geom_bond_atom_site_label_1
_geom_bond_atom_site_label_2
_geom_bond_distance
_geom_bond_site_symmetry_2
Bi1 S3 2.6406(18) .
Bi1 S2 2.6651(18) .
Bi1 S1 2.6880(18) .
Bi1 S4 2.8467(18) .
Bi1 I1 3.2682(6) .
Bi1 I1 3.3639(5) 2_556
Bi2 S6 2.6433(18) .
Bi2 S7 2.6669(17) .
Bi2 S8 2.7605(18) .
Bi2 S5 2.7739(18) .
Bi2 I2 3.2438(6) .
Bi2 I2 3.3438(6) 2_565
I1 Bi1 3.3640(5) 2_556
I2 Bi2 3.3437(6) 2_565
S7 C16 1.748(8) .
S2 C1 1.729(8) .
S1 C1 1.731(8) .
S6 C11 1.757(8) .
S5 C11 1.705(8) .
S4 C6 1.730(8) .
S8 C16 1.718(7) .
S3 C6 1.739(7) .
N2 C6 1.321(9) .
N2 C7 1.481(9) .
N2 C9 1.496(9) .
N1 C1 1.320(9) .
N1 C2 1.493(9) .
N1 C4 1.500(9) .
N4 C16 1.313(9) .
N4 C19 1.462(9) .
N4 C17 1.478(9) .
C7 C8 1.469(10) .
C7 H7A 0.9700 .
C7 H7B 0.9700 .
C14 N3 1.469(10) .
C14 C15 1.520(10) .
C14 H14A 0.9700 .
C14 H14B 0.9700 .
C17 C18 1.506(10) .
C17 H17A 0.9700 .
C17 H17B 0.9700 .
C11 N3 1.330(9) .
N3 C12 1.461(10) .
C8 H8A 0.9600 .
C8 H8B 0.9600 .
C8 H8C 0.9600 .
C10 C9 1.556(10) .
C10 H10A 0.9600 .
C10 H10B 0.9600 .
C10 H10C 0.9600 .
C18 H18A 0.9600 .
C18 H18B 0.9600 .
C18 H18C 0.9600 .
C19 C20 1.533(10) .
C19 H19A 0.9700 .
C19 H19B 0.9700 .
C9 H9A 0.9700 .
C9 H9B 0.9700 .
C2 C3 1.519(10) .
C2 H2A 0.9700 .
C2 H2B 0.9700 .
C12 C13 1.516(10) .
C12 H12A 0.9700 .
C12 H12B 0.9700 .
C4 C5 1.511(10) .
C4 H4A 0.9700 .
C4 H4B 0.9700 .
C5 H5A 0.9600 .
C5 H5B 0.9600 .
C5 H5C 0.9600 .
C15 H15A 0.9600 .
C15 H15B 0.9600 .
C15 H15C 0.9600 .
C13 H13A 0.9600 .
C13 H13B 0.9600 .
C13 H13C 0.9600 .
C20 H20A 0.9600 .
C20 H20B 0.9600 .
C20 H20C 0.9600 .
C3 H3A 0.9600 .
C3 H3B 0.9600 .
C3 H3C 0.9600 .
